data_1517782
loop_
_publ_author_name
'Hui-Fen Qian'
'Yuan Liu'
'Tao Tao'
'Ke-Hua Gu'
'Gui Yin'
'Wei Huang'

_publ_section_title
;
 Four sodium tetrafluoroborate directed supramolecular networks having 3-
 and 3,8-disubstituted 1,10-phenanthroline ligands
;
_journal_name_full
;
Inorganica Chimica Acta
;
_journal_page_first 1
_journal_page_last 8
_journal_volume 405
_journal_year 2013
_chemical_formula_moiety 'C12 H7 Br N2 Na, B F4'
_chemical_formula_sum 'C12 H7 B Br F4 N2 Na'
_chemical_formula_weight 368.91
_space_group_IT_number 14
_symmetry_cell_setting monoclinic
_symmetry_space_group_name_Hall '-P 2ybc'
_symmetry_space_group_name_H-M 'P 1 21/c 1'
_atom_sites_solution_hydrogens geom
_atom_sites_solution_primary direct
_atom_sites_solution_secondary difmap
_cell_angle_alpha 90.00
_cell_angle_beta 108.39(3)
_cell_angle_gamma 90.00
_cell_formula_units_Z 8
_cell_length_a 7.1267(14)
_cell_length_b 22.640(5)
_cell_length_c 17.917(4)
_cell_measurement_reflns_used 9432
_cell_measurement_temperature 120(2)
_cell_measurement_theta_max 27.4835
_cell_measurement_theta_min 3.0088
_cell_volume 2743.2(11)
_computing_cell_refinement 'CrystalClear (Rigaku Corp., 2001)'
_computing_data_collection 'CrystalClear (Molecular Structure Corporation & Rigaku Corporation, 2001)'
_computing_data_reduction 'TEXSAN (Molecular Structure Corporation & Rigaku Corporation, 2000)'
_computing_molecular_graphics SHELXTL
_computing_publication_material SHELXTL
_computing_structure_refinement SHELXTL
_computing_structure_solution 'SHELXTL (BRUKER 2000)'
_diffrn_ambient_temperature 120(2)
_diffrn_detector_area_resol_mean 14.6199
_diffrn_measured_fraction_theta_full 0.991
_diffrn_measured_fraction_theta_max 0.991
_diffrn_measurement_device_type 'Rigaku Mercury CCD area-detector'
_diffrn_measurement_method '\f and \w scans'
_diffrn_radiation_monochromator 'graphite monochromator'
_diffrn_radiation_source 'Rigaku rotating anode'
_diffrn_radiation_type MoK\a
_diffrn_radiation_wavelength 0.71073
_diffrn_reflns_av_R_equivalents 0.1185
_diffrn_reflns_av_sigmaI/netI 0.0599
_diffrn_reflns_limit_h_max 7
_diffrn_reflns_limit_h_min -8
_diffrn_reflns_limit_k_max 26
_diffrn_reflns_limit_k_min -25
_diffrn_reflns_limit_l_max 21
_diffrn_reflns_limit_l_min -19
_diffrn_reflns_number 23246
_diffrn_reflns_theta_full 25.00
_diffrn_reflns_theta_max 24.99
_diffrn_reflns_theta_min 3.01
_diffrn_standards_decay_% 0
_diffrn_standards_interval_count 0
_diffrn_standards_interval_time 0
_diffrn_standards_number 0
_exptl_absorpt_coefficient_mu 3.065
_exptl_absorpt_correction_T_max 0.7392
_exptl_absorpt_correction_T_min 0.6836
_exptl_absorpt_correction_type empirical
_exptl_absorpt_process_details '(REQAB, Jacobson, 1998)'
_exptl_crystal_colour colorless
_exptl_crystal_density_diffrn 1.786
_exptl_crystal_density_method 'not measured'
_exptl_crystal_description needle
_exptl_crystal_F_000 1440
_exptl_crystal_size_max 0.30
_exptl_crystal_size_mid 0.10
_exptl_crystal_size_min 0.10
_refine_diff_density_max 1.004
_refine_diff_density_min -1.031
_refine_diff_density_rms 0.118
_refine_ls_extinction_method none
_refine_ls_goodness_of_fit_ref 1.139
_refine_ls_hydrogen_treatment constr
_refine_ls_matrix_type full
_refine_ls_number_parameters 379
_refine_ls_number_reflns 4799
_refine_ls_number_restraints 0
_refine_ls_restrained_S_all 1.139
_refine_ls_R_factor_all 0.0889
_refine_ls_R_factor_gt 0.0794
_refine_ls_shift/su_max 0.000
_refine_ls_shift/su_mean 0.000
_refine_ls_structure_factor_coef Fsqd
_refine_ls_weighting_details 'calc w=1/[\s^2^(Fo^2^)+(0.0366P)^2^+21.0546P] where P=(Fo^2^+2Fc^2^)/3'
_refine_ls_weighting_scheme calc
_refine_ls_wR_factor_gt 0.1677
_refine_ls_wR_factor_ref 0.1725
_reflns_number_gt 4413
_reflns_number_total 4799
_reflns_threshold_expression >2sigma(I)
_cod_data_source_file ICA-2013-405-1-8-2.cif
_cod_data_source_block 2
_cod_original_cell_volume 2743.3(11)
_cod_original_sg_symbol_H-M 'P 21/c'
_cod_database_code 1517782

loop_
_symmetry_equiv_pos_as_xyz
'x, y, z'
'-x, y+1/2, -z+1/2'
'-x, -y, -z'
'x, -y-1/2, z-1/2'

loop_
_atom_site_label
_atom_site_type_symbol
_atom_site_fract_x
_atom_site_fract_y
_atom_site_fract_z
_atom_site_U_iso_or_equiv
_atom_site_adp_type
_atom_site_occupancy
_atom_site_symmetry_multiplicity
_atom_site_calc_flag
_atom_site_refinement_flags
B1 B 0.2023(14) 0.4279(4) -0.0949(5) 0.0375(19) Uani 1 1 d .
B2 B 0.3191(14) 0.1649(4) 0.0838(5) 0.041(2) Uani 1 1 d .
Br1 Br 0.80950(10) 0.19775(3) 0.39820(4) 0.0361(2) Uani 1 1 d .
Br2 Br 1.26963(11) 0.53346(3) 0.39517(5) 0.0399(2) Uani 1 1 d .
C1 C 0.6052(9) 0.2750(3) 0.2750(4) 0.0251(13) Uani 1 1 d .
H1 H 0.5634 0.2390 0.2476 0.030 Uiso 1 1 calc R
C2 C 0.7340(8) 0.2725(3) 0.3529(4) 0.0245(13) Uani 1 1 d .
C3 C 0.7981(8) 0.3234(3) 0.3947(4) 0.0260(14) Uani 1 1 d .
H3 H 0.8847 0.3220 0.4472 0.031 Uiso 1 1 calc R
C4 C 0.7326(8) 0.3774(3) 0.3577(4) 0.0235(13) Uani 1 1 d .
C5 C 0.7875(9) 0.4335(3) 0.3966(4) 0.0283(14) Uani 1 1 d .
H5 H 0.8730 0.4345 0.4494 0.034 Uiso 1 1 calc R
C6 C 0.7191(9) 0.4849(3) 0.3590(4) 0.0307(15) Uani 1 1 d .
H6 H 0.7596 0.5214 0.3853 0.037 Uiso 1 1 calc R
C7 C 0.5856(9) 0.4848(3) 0.2796(4) 0.0261(14) Uani 1 1 d .
C8 C 0.5059(10) 0.5367(3) 0.2386(5) 0.0380(17) Uani 1 1 d .
H8 H 0.5435 0.5742 0.2625 0.046 Uiso 1 1 calc R
C9 C 0.3728(11) 0.5329(3) 0.1636(5) 0.0371(17) Uani 1 1 d .
H9 H 0.3156 0.5678 0.1363 0.044 Uiso 1 1 calc R
C10 C 0.3233(10) 0.4788(3) 0.1283(4) 0.0339(16) Uani 1 1 d .
H10 H 0.2335 0.4764 0.0764 0.041 Uiso 1 1 calc R
C11 C 0.5313(8) 0.4306(3) 0.2415(4) 0.0238(13) Uani 1 1 d .
C12 C 0.6026(8) 0.3762(3) 0.2792(3) 0.0204(12) Uani 1 1 d .
C13 C 1.0661(10) 0.4595(3) 0.2666(4) 0.0289(14) Uani 1 1 d .
H13 H 1.0170 0.4960 0.2420 0.035 Uiso 1 1 calc R
C14 C 1.1980(9) 0.4602(3) 0.3437(4) 0.0303(15) Uani 1 1 d .
C15 C 1.2708(9) 0.4081(3) 0.3821(4) 0.0297(15) Uani 1 1 d .
H15 H 1.3582 0.4081 0.4346 0.036 Uiso 1 1 calc R
C16 C 1.2114(8) 0.3552(3) 0.3409(4) 0.0262(14) Uani 1 1 d .
C17 C 1.2780(10) 0.2982(3) 0.3764(5) 0.0389(17) Uani 1 1 d .
H17 H 1.3650 0.2962 0.4289 0.047 Uiso 1 1 calc R
C18 C 1.2163(11) 0.2476(4) 0.3350(5) 0.0409(18) Uani 1 1 d .
H18 H 1.2636 0.2105 0.3581 0.049 Uiso 1 1 calc R
C19 C 1.0814(9) 0.2498(3) 0.2571(4) 0.0291(15) Uani 1 1 d .
C20 C 1.0102(11) 0.1985(3) 0.2149(5) 0.0416(19) Uani 1 1 d .
H20 H 1.0561 0.1610 0.2367 0.050 Uiso 1 1 calc R
C21 C 0.8728(13) 0.2027(4) 0.1413(5) 0.048(2) Uani 1 1 d .
H21 H 0.8204 0.1678 0.1128 0.058 Uiso 1 1 calc R
C22 C 0.8108(10) 0.2572(3) 0.1086(4) 0.0373(17) Uani 1 1 d .
H22 H 0.7176 0.2597 0.0574 0.045 Uiso 1 1 calc R
C23 C 1.0158(9) 0.3046(3) 0.2230(4) 0.0257(14) Uani 1 1 d .
C24 C 1.0806(9) 0.3585(3) 0.2645(4) 0.0247(13) Uani 1 1 d .
F1 F 0.2518(12) 0.2207(2) 0.0614(4) 0.091(2) Uani 1 1 d .
F2 F 0.3886(8) 0.1607(2) 0.1641(3) 0.0557(13) Uani 1 1 d .
F3 F 0.1651(7) 0.1252(3) 0.0538(3) 0.0631(14) Uani 1 1 d .
F4 F 0.4690(7) 0.1499(2) 0.0524(3) 0.0610(14) Uani 1 1 d .
F5 F 0.0636(6) 0.4215(2) -0.0534(3) 0.0477(11) Uani 1 1 d .
F6 F 0.3464(7) 0.3851(2) -0.0675(3) 0.0621(14) Uani 1 1 d .
F7 F 0.2784(9) 0.4828(2) -0.0836(4) 0.0807(19) Uani 1 1 d .
F8 F 0.1048(8) 0.4180(2) -0.1732(3) 0.0596(14) Uani 1 1 d .
N1 N 0.5403(7) 0.3249(2) 0.2387(3) 0.0212(11) Uani 1 1 d .
N2 N 0.4007(7) 0.4293(2) 0.1667(3) 0.0269(12) Uani 1 1 d .
N3 N 1.0079(8) 0.4101(2) 0.2272(3) 0.0273(12) Uani 1 1 d .
N4 N 0.8805(8) 0.3064(2) 0.1483(3) 0.0294(12) Uani 1 1 d .
Na1 Na 0.2131(9) 0.3410(2) 0.0750(3) 0.1075(18) Uani 1 1 d .
Na2 Na 0.7068(9) 0.3955(3) 0.0520(4) 0.124(2) Uani 1 1 d .

loop_
_atom_site_aniso_label
_atom_site_aniso_U_11
_atom_site_aniso_U_22
_atom_site_aniso_U_33
_atom_site_aniso_U_23
_atom_site_aniso_U_13
_atom_site_aniso_U_12
B1 0.057(5) 0.025(4) 0.024(4) -0.001(3) 0.003(4) 0.003(4)
B2 0.048(5) 0.032(5) 0.035(5) -0.002(4) 0.003(4) 0.003(4)
Br1 0.0348(4) 0.0278(4) 0.0399(4) 0.0106(3) 0.0035(3) 0.0009(3)
Br2 0.0439(4) 0.0336(4) 0.0409(4) -0.0101(3) 0.0117(3) 0.0021(3)
C1 0.025(3) 0.028(3) 0.026(3) -0.002(3) 0.012(3) -0.001(3)
C2 0.015(3) 0.028(3) 0.032(4) 0.006(3) 0.008(3) 0.001(2)
C3 0.014(3) 0.032(4) 0.031(4) 0.005(3) 0.005(3) -0.001(2)
C4 0.015(3) 0.025(3) 0.033(4) -0.002(3) 0.012(3) -0.001(2)
C5 0.020(3) 0.032(4) 0.033(4) -0.007(3) 0.008(3) 0.000(3)
C6 0.023(3) 0.026(4) 0.045(4) -0.009(3) 0.013(3) -0.007(3)
C7 0.021(3) 0.023(3) 0.039(4) 0.002(3) 0.016(3) 0.002(2)
C8 0.034(4) 0.027(4) 0.057(5) 0.002(3) 0.020(4) 0.000(3)
C9 0.041(4) 0.023(4) 0.049(5) 0.010(3) 0.015(3) 0.005(3)
C10 0.032(4) 0.034(4) 0.035(4) 0.011(3) 0.009(3) 0.005(3)
C11 0.018(3) 0.026(3) 0.029(3) -0.002(3) 0.009(3) 0.000(2)
C12 0.015(3) 0.027(3) 0.023(3) 0.000(3) 0.011(2) -0.001(2)
C13 0.031(3) 0.027(3) 0.033(4) 0.000(3) 0.017(3) 0.000(3)
C14 0.022(3) 0.037(4) 0.035(4) -0.005(3) 0.014(3) -0.006(3)
C15 0.018(3) 0.033(4) 0.041(4) 0.005(3) 0.015(3) 0.004(3)
C16 0.011(3) 0.035(4) 0.037(4) 0.005(3) 0.014(3) 0.001(2)
C17 0.026(4) 0.049(5) 0.044(4) 0.007(4) 0.014(3) 0.002(3)
C18 0.032(4) 0.042(4) 0.054(5) 0.008(4) 0.021(4) 0.007(3)
C19 0.026(3) 0.027(4) 0.042(4) 0.006(3) 0.022(3) 0.003(3)
C20 0.037(4) 0.027(4) 0.067(6) 0.008(4) 0.025(4) 0.002(3)
C21 0.051(5) 0.036(5) 0.063(6) -0.009(4) 0.025(4) -0.012(4)
C22 0.031(4) 0.044(4) 0.039(4) -0.008(3) 0.015(3) -0.002(3)
C23 0.019(3) 0.028(3) 0.034(4) 0.001(3) 0.015(3) 0.000(2)
C24 0.020(3) 0.028(3) 0.033(4) 0.005(3) 0.017(3) 0.002(2)
F1 0.154(6) 0.035(3) 0.086(4) 0.019(3) 0.042(4) 0.039(4)
F2 0.075(3) 0.046(3) 0.032(2) -0.005(2) -0.003(2) 0.001(2)
F3 0.042(3) 0.081(4) 0.055(3) -0.007(3) -0.001(2) -0.014(3)
F4 0.043(3) 0.076(4) 0.057(3) -0.017(3) 0.006(2) -0.001(2)
F5 0.039(2) 0.060(3) 0.040(3) 0.005(2) 0.007(2) 0.001(2)
F6 0.050(3) 0.068(3) 0.058(3) -0.010(3) 0.002(2) 0.014(2)
F7 0.091(4) 0.046(3) 0.114(5) -0.027(3) 0.045(4) -0.031(3)
F8 0.094(4) 0.043(3) 0.032(3) 0.004(2) 0.006(2) 0.002(3)
N1 0.024(3) 0.021(3) 0.022(3) 0.002(2) 0.011(2) 0.003(2)
N2 0.023(3) 0.031(3) 0.028(3) 0.006(2) 0.010(2) 0.001(2)
N3 0.024(3) 0.029(3) 0.031(3) 0.006(2) 0.011(2) 0.000(2)
N4 0.026(3) 0.031(3) 0.035(3) -0.002(2) 0.014(2) -0.006(2)
Na1 0.114(4) 0.090(4) 0.098(4) 0.006(3) 0.002(3) -0.013(3)
Na2 0.113(4) 0.104(4) 0.126(5) 0.002(4) -0.002(4) 0.003(3)

loop_
_atom_type_symbol
_atom_type_description
_atom_type_scat_dispersion_real
_atom_type_scat_dispersion_imag
_atom_type_scat_source
C C 0.0033 0.0016 'International Tables Vol C Tables 4.2.6.8 and 6.1.1.4'
B B 0.0013 0.0007 'International Tables Vol C Tables 4.2.6.8 and 6.1.1.4'
Br Br -0.2901 2.4595 'International Tables Vol C Tables 4.2.6.8 and 6.1.1.4'
F F 0.0171 0.0103 'International Tables Vol C Tables 4.2.6.8 and 6.1.1.4'
N N 0.0061 0.0033 'International Tables Vol C Tables 4.2.6.8 and 6.1.1.4'
Na Na 0.0362 0.0249 'International Tables Vol C Tables 4.2.6.8 and 6.1.1.4'
H H 0.0000 0.0000 'International Tables Vol C Tables 4.2.6.8 and 6.1.1.4'

loop_
_geom_angle_atom_site_label_1
_geom_angle_atom_site_label_2
_geom_angle_atom_site_label_3
_geom_angle
_geom_angle_site_symmetry_1
_geom_angle_site_symmetry_3
F7 B1 F8 110.7(7) . .
F7 B1 F6 112.0(8) . .
F8 B1 F6 109.2(6) . .
F7 B1 F5 109.2(7) . .
F8 B1 F5 107.9(7) . .
F6 B1 F5 107.7(6) . .
F1 B2 F2 110.4(7) . .
F1 B2 F3 108.9(7) . .
F2 B2 F3 110.0(7) . .
F1 B2 F4 110.5(8) . .
F2 B2 F4 109.7(7) . .
F3 B2 F4 107.3(7) . .
N1 C1 C2 122.9(6) . .
N1 C1 H1 118.5 . .
C2 C1 H1 118.5 . .
C3 C2 C1 120.5(6) . .
C3 C2 Br1 121.4(5) . .
C1 C2 Br1 118.2(5) . .
C2 C3 C4 118.2(6) . .
C2 C3 H3 120.9 . .
C4 C3 H3 120.9 . .
C3 C4 C12 117.9(6) . .
C3 C4 C5 122.8(6) . .
C12 C4 C5 119.2(6) . .
C6 C5 C4 121.1(6) . .
C6 C5 H5 119.5 . .
C4 C5 H5 119.5 . .
C5 C6 C7 120.7(6) . .
C5 C6 H6 119.6 . .
C7 C6 H6 119.6 . .
C11 C7 C8 118.3(6) . .
C11 C7 C6 118.6(6) . .
C8 C7 C6 123.1(6) . .
C9 C8 C7 119.7(7) . .
C9 C8 H8 120.1 . .
C7 C8 H8 120.1 . .
C10 C9 C8 120.1(7) . .
C10 C9 H9 120.0 . .
C8 C9 H9 120.0 . .
N2 C10 C9 120.4(7) . .
N2 C10 H10 119.8 . .
C9 C10 H10 119.8 . .
N2 C11 C7 119.6(6) . .
N2 C11 C12 118.6(6) . .
C7 C11 C12 121.7(6) . .
N1 C12 C11 118.4(5) . .
N1 C12 C4 122.9(5) . .
C11 C12 C4 118.6(5) . .
N3 C13 C14 122.4(6) . .
N3 C13 H13 118.8 . .
C14 C13 H13 118.8 . .
C15 C14 C13 120.6(6) . .
C15 C14 Br2 120.4(5) . .
C13 C14 Br2 119.0(5) . .
C14 C15 C16 117.6(6) . .
C14 C15 H15 121.2 . .
C16 C15 H15 121.2 . .
C24 C16 C15 118.0(6) . .
C24 C16 C17 120.2(6) . .
C15 C16 C17 121.7(6) . .
C18 C17 C16 120.3(7) . .
C18 C17 H17 119.8 . .
C16 C17 H17 119.8 . .
C17 C18 C19 120.4(7) . .
C17 C18 H18 119.8 . .
C19 C18 H18 119.8 . .
C20 C19 C23 119.2(7) . .
C20 C19 C18 121.4(7) . .
C23 C19 C18 119.4(7) . .
C21 C20 C19 119.4(7) . .
C21 C20 H20 120.3 . .
C19 C20 H20 120.3 . .
C20 C21 C22 120.3(7) . .
C20 C21 H21 119.9 . .
C22 C21 H21 119.9 . .
N4 C22 C21 120.5(7) . .
N4 C22 H22 119.8 . .
C21 C22 H22 119.8 . .
N4 C23 C19 119.1(6) . .
N4 C23 C24 119.4(6) . .
C19 C23 C24 121.4(6) . .
N3 C24 C16 124.0(6) . .
N3 C24 C23 117.8(6) . .
C16 C24 C23 118.2(6) . .
B2 F1 Na1 157.5(6) . .
B1 F5 Na1 110.0(4) . .
B1 F6 Na2 127.9(5) . .
B1 F7 Na2 157.6(6) . 3_665
C1 N1 C12 117.6(5) . .
C10 N2 C11 121.9(6) . .
C10 N2 Na1 105.5(4) . .
C11 N2 Na1 132.3(4) . .
C13 N3 C24 117.3(6) . .
C22 N4 C23 121.5(6) . .
C22 N4 Na2 105.4(5) . .
C23 N4 Na2 133.1(4) . .
N2 Na1 F1 138.7(3) . .
N2 Na1 F5 90.3(2) . .
F1 Na1 F5 125.4(3) . .
N2 Na1 Na2 95.7(2) . 1_455
F1 Na1 Na2 116.1(3) . 1_455
F5 Na1 Na2 66.22(18) . 1_455
N2 Na1 Na2 61.98(19) . .
F1 Na1 Na2 100.7(3) . .
F5 Na1 Na2 80.32(19) . .
Na2 Na1 Na2 140.0(2) 1_455 .
N4 Na2 F6 123.7(3) . .
N4 Na2 F7 128.8(3) . 3_665
F6 Na2 F7 101.8(3) . 3_665
N4 Na2 Na1 56.27(18) . 1_655
F6 Na2 Na1 133.2(3) . 1_655
F7 Na2 Na1 109.3(2) 3_665 1_655
N4 Na2 Na1 86.7(2) . .
F6 Na2 Na1 53.58(19) . .
F7 Na2 Na1 105.6(2) 3_665 .
Na1 Na2 Na1 140.0(2) 1_655 .

loop_
_geom_bond_atom_site_label_1
_geom_bond_atom_site_label_2
_geom_bond_distance
_geom_bond_site_symmetry_2
B1 F7 1.347(10) .
B1 F8 1.374(9) .
B1 F6 1.385(10) .
B1 F5 1.419(10) .
B2 F1 1.367(10) .
B2 F2 1.369(10) .
B2 F3 1.389(10) .
B2 F4 1.397(11) .
Br1 C2 1.881(6) .
Br2 C14 1.887(7) .
C1 N1 1.313(8) .
C1 C2 1.409(9) .
C1 H1 0.9500 .
C2 C3 1.372(9) .
C3 C4 1.398(9) .
C3 H3 0.9500 .
C4 C12 1.420(9) .
C4 C5 1.443(9) .
C5 C6 1.355(10) .
C5 H5 0.9500 .
C6 C7 1.441(10) .
C6 H6 0.9500 .
C7 C11 1.399(9) .
C7 C8 1.408(9) .
C8 C9 1.382(11) .
C8 H8 0.9500 .
C9 C10 1.373(10) .
C9 H9 0.9500 .
C10 N2 1.338(8) .
C10 H10 0.9500 .
C11 N2 1.370(8) .
C11 C12 1.419(9) .
C12 N1 1.366(8) .
C13 N3 1.319(9) .
C13 C14 1.404(10) .
C13 H13 0.9500 .
C14 C15 1.383(10) .
C15 C16 1.400(10) .
C15 H15 0.9500 .
C16 C24 1.394(9) .
C16 C17 1.452(10) .
C17 C18 1.361(11) .
C17 H17 0.9500 .
C18 C19 1.424(10) .
C18 H18 0.9500 .
C19 C20 1.392(10) .
C19 C23 1.395(9) .
C20 C21 1.376(12) .
C20 H20 0.9500 .
C21 C22 1.378(11) .
C21 H21 0.9500 .
C22 N4 1.330(9) .
C22 H22 0.9500 .
C23 N4 1.380(9) .
C23 C24 1.428(9) .
C24 N3 1.364(8) .
F1 Na1 2.755(8) .
F5 Na1 2.865(7) .
F6 Na2 2.787(8) .
F7 Na2 2.807(8) 3_665
N2 Na1 2.664(8) .
N4 Na2 2.690(8) .
Na1 Na2 3.712(9) 1_455
Na1 Na2 3.871(9) .
Na2 F7 2.807(8) 3_665
Na2 Na1 3.712(9) 1_655
